data_4065839
loop_
_publ_author_name
'Bonello, Owen'
'Jones, Cameron'
'Stasch, Andreas'
'Woodul, William D.'

_publ_section_title
;
 Group 2 and 12 Metal Gallyl Complexes Containing Unsupported Ga&#x2212;M
 Covalent Bonds (M = Mg, Ca, Sr, Ba, Zn, Cd)&#x2020;
;
_journal_issue 21
_journal_name_full Organometallics
_journal_page_first 4914
_journal_paper_doi 10.1021/om1001606
_journal_volume 29
_journal_year 2010
_chemical_formula_sum 'C61 H93 Ga Mg N6'
_chemical_formula_weight 1004.44
_chemical_name_systematic
; 
 ? 
;
_space_group_IT_number 9
_symmetry_cell_setting monoclinic
_symmetry_space_group_name_Hall 'C -2yc'
_symmetry_space_group_name_H-M 'C 1 c 1'
_atom_sites_solution_hydrogens geom
_atom_sites_solution_primary direct
_atom_sites_solution_secondary difmap
_audit_creation_method SHELXL-97
_cell_angle_alpha 90.00
_cell_angle_beta 120.91(3)
_cell_angle_gamma 90.00
_cell_formula_units_Z 4
_cell_length_a 22.756(5)
_cell_length_b 14.259(3)
_cell_length_c 21.172(4)
_cell_measurement_temperature 123(2)
_cell_volume 5894(3)
_computing_structure_refinement 'SHELXL-97 (Sheldrick, 1997)'
_computing_structure_solution 'SHELXS-97 (Sheldrick, 1990)'
_diffrn_ambient_temperature 123(2)
_diffrn_measured_fraction_theta_full 0.998
_diffrn_measured_fraction_theta_max 0.998
_diffrn_measurement_device_type 'Nonius Kappa CCD'
_diffrn_radiation_monochromator graphite
_diffrn_radiation_source 'fine-focus sealed tube'
_diffrn_radiation_type MoK\a
_diffrn_radiation_wavelength 0.71073
_diffrn_reflns_av_R_equivalents 0.0276
_diffrn_reflns_av_sigmaI/netI 0.0394
_diffrn_reflns_limit_h_max 26
_diffrn_reflns_limit_h_min -32
_diffrn_reflns_limit_k_max 19
_diffrn_reflns_limit_k_min -19
_diffrn_reflns_limit_l_max 29
_diffrn_reflns_limit_l_min -29
_diffrn_reflns_number 48551
_diffrn_reflns_theta_full 30.00
_diffrn_reflns_theta_max 30.00
_diffrn_reflns_theta_min 2.14
_exptl_absorpt_coefficient_mu 0.519
_exptl_absorpt_correction_T_max 0.903
_exptl_absorpt_correction_T_min 0.851
_exptl_absorpt_correction_type multi-scan
_exptl_absorpt_process_details 'Sortav (Blessing, 1995)'
_exptl_crystal_colour orange
_exptl_crystal_density_diffrn 1.132
_exptl_crystal_density_method 'not measured'
_exptl_crystal_description block
_exptl_crystal_F_000 2176
_exptl_crystal_size_max 0.30
_exptl_crystal_size_mid 0.25
_exptl_crystal_size_min 0.20
_refine_diff_density_max 0.575
_refine_diff_density_min -0.257
_refine_diff_density_rms 0.045
_refine_ls_abs_structure_details 'Flack H D (1983), Acta Cryst. A39, 876-881'
_refine_ls_abs_structure_Flack 0.000(4)
_refine_ls_extinction_method none
_refine_ls_goodness_of_fit_ref 1.028
_refine_ls_hydrogen_treatment constr
_refine_ls_matrix_type full
_refine_ls_number_parameters 644
_refine_ls_number_reflns 13672
_refine_ls_number_restraints 2
_refine_ls_restrained_S_all 1.028
_refine_ls_R_factor_all 0.0316
_refine_ls_R_factor_gt 0.0287
_refine_ls_shift/su_max 0.000
_refine_ls_shift/su_mean 0.000
_refine_ls_structure_factor_coef Fsqd
_refine_ls_weighting_details 'calc w=1/[\s^2^(Fo^2^)+(0.0442P)^2^+0.2508P] where P=(Fo^2^+2Fc^2^)/3'
_refine_ls_weighting_scheme calc
_refine_ls_wR_factor_gt 0.0730
_refine_ls_wR_factor_ref 0.0745
_reflns_number_gt 12911
_reflns_number_total 13672
_reflns_threshold_expression >2sigma(I)
_cod_data_source_file om1001606_si_002.cif
_cod_data_source_block compound11
_cod_original_cell_volume 5894(2)
_cod_original_sg_symbol_H-M Cc
_cod_database_code 4065839

loop_
_symmetry_equiv_pos_as_xyz
'x, y, z'
'x, -y, z+1/2'
'x+1/2, y+1/2, z'
'x+1/2, -y+1/2, z+1/2'

loop_
_atom_site_label
_atom_site_type_symbol
_atom_site_fract_x
_atom_site_fract_y
_atom_site_fract_z
_atom_site_U_iso_or_equiv
_atom_site_adp_type
_atom_site_occupancy
_atom_site_symmetry_multiplicity
_atom_site_calc_flag
_atom_site_refinement_flags
Ga1 Ga 0.370480(8) 0.466711(10) 0.466440(8) 0.01371(4) Uani 1 1 d .
Mg1 Mg 0.35222(3) 0.28195(3) 0.48904(3) 0.01468(10) Uani 1 1 d .
N1 N 0.30654(6) 0.56425(9) 0.40727(7) 0.0146(2) Uani 1 1 d .
C1 C 0.34121(8) 0.63514(11) 0.39407(9) 0.0184(3) Uani 1 1 d .
H1 H 0.3175 0.6870 0.3631 0.022 Uiso 1 1 calc R
N2 N 0.43982(7) 0.54815(9) 0.47067(7) 0.0168(2) Uani 1 1 d .
C2 C 0.40947(8) 0.62688(11) 0.42700(9) 0.0192(3) Uani 1 1 d .
H2 H 0.4361 0.6731 0.4207 0.023 Uiso 1 1 calc R
N3 N 0.40976(7) 0.21483(9) 0.58922(7) 0.0171(2) Uani 1 1 d .
C3 C 0.23549(8) 0.58211(10) 0.37827(8) 0.0144(3) Uani 1 1 d .
N4 N 0.37536(8) 0.17868(9) 0.43563(7) 0.0199(3) Uani 1 1 d .
C4 C 0.21232(8) 0.61007(10) 0.42624(8) 0.0170(3) Uani 1 1 d .
N5 N 0.24419(7) 0.28072(9) 0.45410(8) 0.0192(3) Uani 1 1 d .
C5 C 0.14343(9) 0.63344(12) 0.39598(10) 0.0222(3) Uani 1 1 d .
H5 H 0.1275 0.6523 0.4277 0.027 Uiso 1 1 calc R
N6 N 0.09930(8) 0.32085(11) 0.42467(8) 0.0247(3) Uani 1 1 d .
C6 C 0.09781(9) 0.62984(13) 0.32098(10) 0.0245(3) Uani 1 1 d .
H6 H 0.0512 0.6466 0.3014 0.029 Uiso 1 1 calc R
C7 C 0.12030(9) 0.60188(12) 0.27473(9) 0.0228(3) Uani 1 1 d .
H7 H 0.0885 0.5983 0.2233 0.027 Uiso 1 1 calc R
C8 C 0.18877(8) 0.57863(10) 0.30153(8) 0.0174(3) Uani 1 1 d .
C9 C 0.26208(9) 0.62224(12) 0.50826(9) 0.0212(3) Uani 1 1 d .
H9 H 0.2977 0.5721 0.5243 0.025 Uiso 1 1 calc R
C10 C 0.29849(11) 0.71731(14) 0.52329(11) 0.0340(4) Uani 1 1 d .
H10A H 0.3213 0.7220 0.4948 0.051 Uiso 1 1 calc R
H10B H 0.3326 0.7227 0.5759 0.051 Uiso 1 1 calc R
H10C H 0.2648 0.7679 0.5088 0.051 Uiso 1 1 calc R
C11 C 0.22907(11) 0.61348(14) 0.55547(10) 0.0299(4) Uani 1 1 d .
H11A H 0.1985 0.6670 0.5458 0.045 Uiso 1 1 calc R
H11B H 0.2649 0.6128 0.6077 0.045 Uiso 1 1 calc R
H11C H 0.2027 0.5551 0.5431 0.045 Uiso 1 1 calc R
C12 C 0.21147(9) 0.55455(12) 0.24738(9) 0.0197(3) Uani 1 1 d .
H12 H 0.2610 0.5368 0.2763 0.024 Uiso 1 1 calc R
C13 C 0.20426(10) 0.63892(14) 0.19912(10) 0.0286(4) Uani 1 1 d .
H13A H 0.1556 0.6536 0.1665 0.043 Uiso 1 1 calc R
H13B H 0.2248 0.6239 0.1695 0.043 Uiso 1 1 calc R
H13C H 0.2277 0.6932 0.2305 0.043 Uiso 1 1 calc R
C14 C 0.17164(10) 0.47137(13) 0.19806(10) 0.0283(4) Uani 1 1 d .
H14A H 0.1761 0.4173 0.2288 0.042 Uiso 1 1 calc R
H14B H 0.1901 0.4554 0.1666 0.042 Uiso 1 1 calc R
H14C H 0.1232 0.4882 0.1672 0.042 Uiso 1 1 calc R
C15 C 0.51204(8) 0.55734(11) 0.52102(9) 0.0184(3) Uani 1 1 d .
C16 C 0.53632(9) 0.61952(12) 0.58136(9) 0.0231(3) Uani 1 1 d .
C17 C 0.60681(10) 0.63458(14) 0.62544(10) 0.0311(4) Uani 1 1 d .
H17 H 0.6235 0.6762 0.6662 0.037 Uiso 1 1 calc R
C18 C 0.65279(10) 0.59054(14) 0.61126(11) 0.0336(4) Uani 1 1 d .
H18 H 0.7004 0.6033 0.6408 0.040 Uiso 1 1 calc R
C19 C 0.62875(10) 0.52775(13) 0.55377(12) 0.0307(4) Uani 1 1 d .
H19 H 0.6605 0.4960 0.5448 0.037 Uiso 1 1 calc R
C20 C 0.55895(9) 0.50970(12) 0.50836(9) 0.0224(3) Uani 1 1 d .
C21 C 0.48816(10) 0.67373(14) 0.59793(11) 0.0305(4) Uani 1 1 d .
H21 H 0.4419 0.6437 0.5700 0.037 Uiso 1 1 calc R
C22 C 0.51164(15) 0.67155(17) 0.68037(13) 0.0460(6) Uani 1 1 d .
H22A H 0.5184 0.6064 0.6974 0.069 Uiso 1 1 calc R
H22B H 0.4766 0.7009 0.6877 0.069 Uiso 1 1 calc R
H22C H 0.5548 0.7060 0.7085 0.069 Uiso 1 1 calc R
C23 C 0.48096(11) 0.77584(14) 0.57296(12) 0.0354(4) Uani 1 1 d .
H23A H 0.5257 0.8069 0.6000 0.053 Uiso 1 1 calc R
H23B H 0.4484 0.8082 0.5827 0.053 Uiso 1 1 calc R
H23C H 0.4642 0.7779 0.5201 0.053 Uiso 1 1 calc R
C24 C 0.53549(10) 0.44354(14) 0.44333(11) 0.0290(4) Uani 1 1 d .
H24 H 0.4852 0.4333 0.4210 0.035 Uiso 1 1 calc R
C25 C 0.54639(18) 0.4912(2) 0.38461(15) 0.0608(8) Uani 1 1 d .
H25A H 0.5951 0.5059 0.4060 0.091 Uiso 1 1 calc R
H25B H 0.5195 0.5492 0.3679 0.091 Uiso 1 1 calc R
H25C H 0.5315 0.4487 0.3427 0.091 Uiso 1 1 calc R
C26 C 0.57010(17) 0.34901(19) 0.46641(17) 0.0619(8) Uani 1 1 d .
H26A H 0.6195 0.3566 0.4871 0.093 Uiso 1 1 calc R
H26B H 0.5514 0.3075 0.4235 0.093 Uiso 1 1 calc R
H26C H 0.5619 0.3216 0.5036 0.093 Uiso 1 1 calc R
C27 C 0.52704(10) 0.16231(16) 0.68007(10) 0.0340(4) Uani 1 1 d .
H27A H 0.5151 0.1881 0.7150 0.051 Uiso 1 1 calc R
H27B H 0.5695 0.1915 0.6884 0.051 Uiso 1 1 calc R
H27C H 0.5336 0.0944 0.6873 0.051 Uiso 1 1 calc R
C28 C 0.47007(9) 0.18226(12) 0.60258(9) 0.0237(3) Uani 1 1 d .
C29 C 0.48501(10) 0.16116(14) 0.54729(10) 0.0298(4) Uani 1 1 d .
H29 H 0.5322 0.1534 0.5638 0.036 Uiso 1 1 calc R
C30 C 0.44010(10) 0.15002(12) 0.47130(10) 0.0261(4) Uani 1 1 d .
C31 C 0.47067(13) 0.10126(17) 0.43091(12) 0.0417(5) Uani 1 1 d .
H31A H 0.4340 0.0715 0.3862 0.063 Uiso 1 1 calc R
H31B H 0.5034 0.0534 0.4629 0.063 Uiso 1 1 calc R
H31C H 0.4943 0.1475 0.4175 0.063 Uiso 1 1 calc R
C32 C 0.39550(8) 0.21207(11) 0.64819(8) 0.0171(3) Uani 1 1 d .
C33 C 0.39503(9) 0.29663(12) 0.68220(9) 0.0215(3) Uani 1 1 d .
C34 C 0.37816(10) 0.29358(13) 0.73703(10) 0.0270(4) Uani 1 1 d .
H34 H 0.3778 0.3500 0.7607 0.032 Uiso 1 1 calc R
C35 C 0.36200(11) 0.21004(14) 0.75740(11) 0.0300(4) Uani 1 1 d .
H35 H 0.3507 0.2092 0.7948 0.036 Uiso 1 1 calc R
C36 C 0.36230(10) 0.12768(13) 0.72328(10) 0.0262(3) Uani 1 1 d .
H36 H 0.3508 0.0705 0.7374 0.031 Uiso 1 1 calc R
C37 C 0.37913(8) 0.12671(11) 0.66832(9) 0.0189(3) Uani 1 1 d .
C38 C 0.41395(12) 0.38830(13) 0.66060(12) 0.0309(4) Uani 1 1 d .
H38 H 0.3914 0.3865 0.6058 0.037 Uiso 1 1 calc R
C39 C 0.48934(14) 0.39827(17) 0.68937(17) 0.0486(6) Uani 1 1 d .
H39A H 0.5145 0.3973 0.7433 0.073 Uiso 1 1 calc R
H39B H 0.4979 0.4578 0.6723 0.073 Uiso 1 1 calc R
H39C H 0.5048 0.3462 0.6712 0.073 Uiso 1 1 calc R
C40 C 0.38584(12) 0.47477(13) 0.67790(12) 0.0337(4) Uani 1 1 d .
H40A H 0.4102 0.4844 0.7313 0.051 Uiso 1 1 calc R
H40B H 0.3369 0.4661 0.6594 0.051 Uiso 1 1 calc R
H40C H 0.3922 0.5297 0.6542 0.051 Uiso 1 1 calc R
C41 C 0.37999(10) 0.03279(11) 0.63440(10) 0.0232(3) Uani 1 1 d .
H41 H 0.3940 0.0438 0.5973 0.028 Uiso 1 1 calc R
C42 C 0.43201(12) -0.03422(14) 0.69390(12) 0.0368(5) Uani 1 1 d .
H42A H 0.4775 -0.0052 0.7188 0.055 Uiso 1 1 calc R
H42B H 0.4335 -0.0931 0.6709 0.055 Uiso 1 1 calc R
H42C H 0.4182 -0.0471 0.7299 0.055 Uiso 1 1 calc R
C43 C 0.30991(11) -0.01525(13) 0.59611(12) 0.0327(4) Uani 1 1 d .
H43A H 0.2960 -0.0275 0.6321 0.049 Uiso 1 1 calc R
H43B H 0.3128 -0.0746 0.5745 0.049 Uiso 1 1 calc R
H43C H 0.2761 0.0257 0.5572 0.049 Uiso 1 1 calc R
C44 C 0.33042(10) 0.15397(11) 0.35942(9) 0.0232(3) Uani 1 1 d .
C45 C 0.32703(10) 0.21184(11) 0.30370(10) 0.0231(3) Uani 1 1 d .
C46 C 0.27590(12) 0.19446(14) 0.23103(10) 0.0349(4) Uani 1 1 d .
H46 H 0.2722 0.2340 0.1930 0.042 Uiso 1 1 calc R
C47 C 0.23042(14) 0.12093(16) 0.21312(12) 0.0448(6) Uani 1 1 d .
H47 H 0.1950 0.1112 0.1635 0.054 Uiso 1 1 calc R
C48 C 0.23705(14) 0.06155(16) 0.26827(12) 0.0412(5) Uani 1 1 d .
H48 H 0.2069 0.0095 0.2555 0.049 Uiso 1 1 calc R
C49 C 0.28647(12) 0.07615(12) 0.34151(11) 0.0307(4) Uani 1 1 d .
C50 C 0.37649(10) 0.29199(11) 0.31947(9) 0.0223(3) Uani 1 1 d .
H50 H 0.4098 0.2941 0.3737 0.027 Uiso 1 1 calc R
C51 C 0.41670(11) 0.27730(15) 0.28029(11) 0.0334(4) Uani 1 1 d .
H51A H 0.4419 0.2180 0.2965 0.050 Uiso 1 1 calc R
H51B H 0.4490 0.3291 0.2923 0.050 Uiso 1 1 calc R
H51C H 0.3848 0.2754 0.2270 0.050 Uiso 1 1 calc R
C52 C 0.33881(11) 0.38607(13) 0.29601(10) 0.0263(4) Uani 1 1 d .
H52A H 0.3085 0.3872 0.2424 0.039 Uiso 1 1 calc R
H52B H 0.3722 0.4371 0.3112 0.039 Uiso 1 1 calc R
H52C H 0.3115 0.3941 0.3194 0.039 Uiso 1 1 calc R
C53 C 0.29379(13) 0.00596(14) 0.39978(12) 0.0365(5) Uani 1 1 d .
H53 H 0.3151 0.0393 0.4482 0.044 Uiso 1 1 calc R
C54 C 0.22493(17) -0.03439(17) 0.38362(15) 0.0522(7) Uani 1 1 d .
H54A H 0.2066 -0.0759 0.3407 0.078 Uiso 1 1 calc R
H54B H 0.1926 0.0170 0.3734 0.078 Uiso 1 1 calc R
H54C H 0.2316 -0.0700 0.4264 0.078 Uiso 1 1 calc R
C55 C 0.3414(2) -0.07416(19) 0.4068(2) 0.0868(14) Uani 1 1 d .
H55A H 0.3222 -0.1067 0.3595 0.130 Uiso 1 1 calc R
H55B H 0.3460 -0.1183 0.4445 0.130 Uiso 1 1 calc R
H55C H 0.3865 -0.0488 0.4209 0.130 Uiso 1 1 calc R
C56 C 0.22548(9) 0.35596(12) 0.48974(10) 0.0229(3) Uani 1 1 d .
H56A H 0.2190 0.4150 0.4623 0.027 Uiso 1 1 calc R
H56B H 0.2648 0.3655 0.5403 0.027 Uiso 1 1 calc R
C57 C 0.16162(10) 0.33960(15) 0.49477(11) 0.0323(4) Uani 1 1 d .
H57A H 0.1703 0.2859 0.5281 0.039 Uiso 1 1 calc R
H57B H 0.1540 0.3956 0.5172 0.039 Uiso 1 1 calc R
C58 C 0.23161(11) 0.18727(13) 0.47514(14) 0.0370(5) Uani 1 1 d .
H58A H 0.1822 0.1766 0.4513 0.055 Uiso 1 1 calc R
H58B H 0.2524 0.1844 0.5287 0.055 Uiso 1 1 calc R
H58C H 0.2519 0.1389 0.4593 0.055 Uiso 1 1 calc R
C59 C 0.20487(10) 0.29135(15) 0.37282(10) 0.0323(4) Uani 1 1 d .
H59A H 0.2211 0.2454 0.3508 0.048 Uiso 1 1 calc R
H59B H 0.2115 0.3548 0.3597 0.048 Uiso 1 1 calc R
H59C H 0.1561 0.2809 0.3543 0.048 Uiso 1 1 calc R
C60 C 0.04627(13) 0.2821(2) 0.43552(16) 0.0520(6) Uani 1 1 d .
H60A H 0.0627 0.2237 0.4638 0.078 Uiso 1 1 calc R
H60B H 0.0054 0.2691 0.3876 0.078 Uiso 1 1 calc R
H60C H 0.0349 0.3272 0.4625 0.078 Uiso 1 1 calc R
C61 C 0.07385(12) 0.40648(16) 0.38042(13) 0.0391(5) Uani 1 1 d .
H61A H 0.0311 0.3927 0.3344 0.059 Uiso 1 1 calc R
H61B H 0.1080 0.4296 0.3692 0.059 Uiso 1 1 calc R
H61C H 0.0654 0.4544 0.4080 0.059 Uiso 1 1 calc R

loop_
_atom_site_aniso_label
_atom_site_aniso_U_11
_atom_site_aniso_U_22
_atom_site_aniso_U_33
_atom_site_aniso_U_23
_atom_site_aniso_U_13
_atom_site_aniso_U_12
Ga1 0.01421(7) 0.01282(7) 0.01526(7) 0.00105(6) 0.00839(5) -0.00049(7)
Mg1 0.0167(2) 0.0131(2) 0.0159(2) 0.00134(18) 0.0096(2) 0.00208(18)
N1 0.0126(6) 0.0154(6) 0.0156(6) 0.0007(5) 0.0070(5) -0.0018(5)
C1 0.0186(7) 0.0165(7) 0.0188(7) 0.0040(5) 0.0088(6) -0.0022(6)
N2 0.0132(6) 0.0187(6) 0.0170(6) 0.0022(5) 0.0068(5) -0.0012(5)
C2 0.0174(7) 0.0192(7) 0.0208(7) 0.0035(6) 0.0097(6) -0.0039(6)
N3 0.0198(6) 0.0181(6) 0.0164(6) 0.0026(5) 0.0115(5) 0.0036(5)
C3 0.0140(7) 0.0110(6) 0.0172(7) 0.0025(5) 0.0072(6) -0.0004(5)
N4 0.0286(7) 0.0167(6) 0.0195(6) 0.0017(5) 0.0159(6) 0.0040(5)
C4 0.0180(7) 0.0144(7) 0.0189(7) 0.0003(5) 0.0096(6) -0.0008(5)
N5 0.0188(6) 0.0139(6) 0.0244(7) -0.0013(5) 0.0108(6) -0.0010(5)
C5 0.0198(7) 0.0237(8) 0.0272(8) -0.0011(6) 0.0150(7) 0.0019(6)
N6 0.0201(7) 0.0276(8) 0.0265(7) 0.0017(6) 0.0119(6) -0.0011(6)
C6 0.0160(7) 0.0277(9) 0.0289(9) 0.0012(7) 0.0109(7) 0.0031(7)
C7 0.0169(7) 0.0263(8) 0.0212(8) 0.0032(6) 0.0069(6) 0.0032(6)
C8 0.0178(7) 0.0169(7) 0.0178(7) 0.0016(5) 0.0092(6) -0.0001(5)
C9 0.0241(8) 0.0225(8) 0.0190(7) -0.0027(6) 0.0126(6) -0.0007(6)
C10 0.0402(11) 0.0316(10) 0.0287(9) -0.0102(8) 0.0164(9) -0.0132(8)
C11 0.0371(10) 0.0355(10) 0.0252(8) -0.0024(7) 0.0217(8) 0.0000(8)
C12 0.0175(7) 0.0244(8) 0.0171(7) 0.0008(6) 0.0087(6) -0.0002(6)
C13 0.0256(9) 0.0358(10) 0.0236(8) 0.0083(7) 0.0121(7) 0.0010(7)
C14 0.0249(9) 0.0356(10) 0.0240(8) -0.0093(7) 0.0123(7) -0.0065(7)
C15 0.0139(7) 0.0198(7) 0.0183(7) 0.0043(6) 0.0058(6) -0.0027(6)
C16 0.0225(8) 0.0229(8) 0.0223(8) -0.0006(6) 0.0103(7) -0.0053(6)
C17 0.0267(9) 0.0310(10) 0.0238(9) 0.0001(7) 0.0045(8) -0.0097(7)
C18 0.0157(8) 0.0368(11) 0.0335(10) 0.0061(8) 0.0020(7) -0.0038(7)
C19 0.0152(8) 0.0338(10) 0.0363(10) 0.0080(8) 0.0084(7) 0.0043(7)
C20 0.0173(7) 0.0234(8) 0.0235(8) 0.0038(6) 0.0083(7) 0.0004(6)
C21 0.0315(10) 0.0346(10) 0.0320(9) -0.0126(8) 0.0209(8) -0.0125(8)
C22 0.0698(17) 0.0428(12) 0.0398(12) -0.0163(9) 0.0383(13) -0.0246(11)
C23 0.0325(10) 0.0369(11) 0.0378(11) -0.0102(8) 0.0188(9) -0.0038(8)
C24 0.0247(9) 0.0308(9) 0.0340(10) -0.0051(7) 0.0170(8) 0.0001(7)
C25 0.077(2) 0.0716(18) 0.0417(14) -0.0097(13) 0.0359(15) -0.0239(16)
C26 0.0665(19) 0.0414(14) 0.0584(17) -0.0033(12) 0.0182(15) 0.0210(13)
C27 0.0230(9) 0.0541(12) 0.0254(9) 0.0113(8) 0.0128(7) 0.0127(8)
C28 0.0242(8) 0.0276(8) 0.0217(8) 0.0059(6) 0.0135(7) 0.0071(7)
C29 0.0258(9) 0.0413(10) 0.0287(9) 0.0119(8) 0.0186(8) 0.0155(8)
C30 0.0343(9) 0.0263(8) 0.0284(9) 0.0078(7) 0.0239(8) 0.0130(7)
C31 0.0535(13) 0.0496(12) 0.0364(11) 0.0110(9) 0.0333(11) 0.0299(11)
C32 0.0176(7) 0.0198(7) 0.0148(7) 0.0033(5) 0.0091(6) 0.0041(6)
C33 0.0235(8) 0.0213(8) 0.0209(7) 0.0012(6) 0.0123(7) 0.0049(6)
C34 0.0352(10) 0.0269(9) 0.0229(8) -0.0007(6) 0.0178(8) 0.0086(7)
C35 0.0384(11) 0.0343(10) 0.0275(9) 0.0054(7) 0.0242(9) 0.0111(8)
C36 0.0324(9) 0.0264(8) 0.0287(9) 0.0083(7) 0.0221(8) 0.0065(7)
C37 0.0196(7) 0.0199(8) 0.0186(7) 0.0019(6) 0.0107(6) 0.0040(6)
C38 0.0437(12) 0.0200(9) 0.0338(10) -0.0017(7) 0.0232(10) -0.0003(8)
C39 0.0514(14) 0.0352(12) 0.0711(17) -0.0152(11) 0.0400(14) -0.0112(10)
C40 0.0429(12) 0.0205(9) 0.0351(10) -0.0013(7) 0.0182(9) 0.0041(7)
C41 0.0279(9) 0.0186(8) 0.0253(8) -0.0004(6) 0.0152(7) 0.0014(6)
C42 0.0405(12) 0.0271(10) 0.0369(11) 0.0032(8) 0.0158(9) 0.0123(8)
C43 0.0354(11) 0.0216(9) 0.0365(10) 0.0028(7) 0.0152(9) -0.0054(7)
C44 0.0348(9) 0.0189(8) 0.0226(8) -0.0027(6) 0.0196(7) 0.0021(7)
C45 0.0324(9) 0.0197(8) 0.0214(8) -0.0025(6) 0.0169(7) 0.0014(7)
C46 0.0510(13) 0.0344(10) 0.0202(8) -0.0025(7) 0.0189(9) -0.0084(9)
C47 0.0599(15) 0.0450(13) 0.0251(10) -0.0111(9) 0.0186(10) -0.0181(11)
C48 0.0624(15) 0.0322(10) 0.0364(11) -0.0143(9) 0.0307(11) -0.0202(10)
C49 0.0523(13) 0.0178(8) 0.0346(10) -0.0056(7) 0.0313(10) -0.0044(8)
C50 0.0318(9) 0.0202(8) 0.0209(7) 0.0010(6) 0.0177(7) 0.0014(6)
C51 0.0409(11) 0.0374(10) 0.0338(10) 0.0008(8) 0.0276(9) 0.0045(8)
C52 0.0380(10) 0.0211(8) 0.0228(8) 0.0024(6) 0.0179(8) 0.0038(7)
C53 0.0638(15) 0.0201(9) 0.0431(11) -0.0007(8) 0.0400(12) -0.0029(9)
C54 0.074(2) 0.0451(14) 0.0446(13) -0.0109(10) 0.0356(14) -0.0311(12)
C55 0.161(4) 0.0308(14) 0.137(3) 0.0324(17) 0.126(3) 0.0380(18)
C56 0.0204(8) 0.0232(8) 0.0255(8) -0.0052(6) 0.0121(7) -0.0032(6)
C57 0.0290(10) 0.0390(11) 0.0303(10) -0.0002(8) 0.0162(8) 0.0007(8)
C58 0.0319(10) 0.0171(8) 0.0667(15) 0.0029(9) 0.0287(11) -0.0009(7)
C59 0.0243(9) 0.0447(11) 0.0255(9) -0.0070(8) 0.0112(7) 0.0037(8)
C60 0.0330(11) 0.0643(16) 0.0622(16) 0.0168(13) 0.0269(12) -0.0033(11)
C61 0.0378(11) 0.0387(11) 0.0425(11) 0.0102(9) 0.0218(10) 0.0095(9)

loop_
_atom_type_symbol
_atom_type_description
_atom_type_scat_dispersion_real
_atom_type_scat_dispersion_imag
_atom_type_scat_source
C C 0.0033 0.0016 'International Tables Vol C Tables 4.2.6.8 and 6.1.1.4'
H H 0.0000 0.0000 'International Tables Vol C Tables 4.2.6.8 and 6.1.1.4'
N N 0.0061 0.0033 'International Tables Vol C Tables 4.2.6.8 and 6.1.1.4'
Mg Mg 0.0486 0.0363 'International Tables Vol C Tables 4.2.6.8 and 6.1.1.4'
Ga Ga 0.2307 1.6083 'International Tables Vol C Tables 4.2.6.8 and 6.1.1.4'

loop_
_geom_angle_atom_site_label_1
_geom_angle_atom_site_label_2
_geom_angle_atom_site_label_3
_geom_angle
N2 Ga1 N1 85.55(6)
N2 Ga1 Mg1 139.87(4)
N1 Ga1 Mg1 132.15(4)
N3 Mg1 N4 91.50(6)
N3 Mg1 N5 110.80(6)
N4 Mg1 N5 111.52(6)
N3 Mg1 Ga1 123.35(5)
N4 Mg1 Ga1 118.72(4)
N5 Mg1 Ga1 101.20(4)
C1 N1 C3 114.62(12)
C1 N1 Ga1 109.61(10)
C3 N1 Ga1 135.68(10)
C2 C1 N1 117.06(14)
C2 N2 C15 114.11(13)
C2 N2 Ga1 109.92(10)
C15 N2 Ga1 133.59(10)
C1 C2 N2 117.58(14)
C28 N3 C32 118.10(13)
C28 N3 Mg1 114.77(11)
C32 N3 Mg1 126.50(10)
C8 C3 C4 119.68(14)
C8 C3 N1 120.36(13)
C4 C3 N1 119.81(13)
C30 N4 C44 120.21(14)
C30 N4 Mg1 115.13(12)
C44 N4 Mg1 123.28(11)
C5 C4 C3 118.73(14)
C5 C4 C9 119.96(14)
C3 C4 C9 121.12(14)
C58 N5 C59 110.28(16)
C58 N5 C56 110.21(14)
C59 N5 C56 110.72(13)
C58 N5 Mg1 105.36(11)
C59 N5 Mg1 107.26(11)
C56 N5 Mg1 112.85(10)
C6 C5 C4 121.51(15)
C60 N6 C57 111.25(17)
C60 N6 C61 109.36(17)
C57 N6 C61 110.90(16)
C7 C6 C5 119.60(15)
C6 C7 C8 121.63(16)
C7 C8 C3 118.83(14)
C7 C8 C12 119.20(14)
C3 C8 C12 121.92(14)
C4 C9 C11 114.14(15)
C4 C9 C10 110.11(14)
C11 C9 C10 109.27(14)
C8 C12 C13 111.38(14)
C8 C12 C14 112.21(14)
C13 C12 C14 109.28(14)
C20 C15 C16 119.61(15)
C20 C15 N2 120.54(15)
C16 C15 N2 119.73(15)
C17 C16 C15 118.78(16)
C17 C16 C21 118.93(16)
C15 C16 C21 122.24(16)
C18 C17 C16 121.59(18)
C19 C18 C17 119.13(18)
C18 C19 C20 121.59(18)
C19 C20 C15 119.22(16)
C19 C20 C24 118.96(16)
C15 C20 C24 121.70(16)
C16 C21 C23 111.46(15)
C16 C21 C22 112.27(19)
C23 C21 C22 108.91(16)
C26 C24 C20 112.23(19)
C26 C24 C25 112.4(2)
C20 C24 C25 109.20(18)
N3 C28 C29 123.99(16)
N3 C28 C27 120.85(15)
C29 C28 C27 115.14(15)
C30 C29 C28 129.22(17)
N4 C30 C29 123.98(14)
N4 C30 C31 121.02(17)
C29 C30 C31 115.00(17)
C37 C32 C33 121.01(14)
C37 C32 N3 119.99(13)
C33 C32 N3 118.93(14)
C34 C33 C32 118.42(15)
C34 C33 C38 121.20(15)
C32 C33 C38 120.36(14)
C35 C34 C33 121.16(16)
C34 C35 C36 119.80(15)
C35 C36 C37 121.37(16)
C36 C37 C32 118.24(15)
C36 C37 C41 118.40(15)
C32 C37 C41 123.34(13)
C39 C38 C40 111.10(18)
C39 C38 C33 113.61(18)
C40 C38 C33 114.00(16)
C37 C41 C43 112.38(15)
C37 C41 C42 110.51(15)
C43 C41 C42 108.04(16)
C45 C44 C49 120.66(17)
C45 C44 N4 119.76(15)
C49 C44 N4 119.40(15)
C46 C45 C44 118.40(17)
C46 C45 C50 118.78(15)
C44 C45 C50 122.82(16)
C47 C46 C45 121.36(18)
C46 C47 C48 119.3(2)
C49 C48 C47 121.68(19)
C48 C49 C44 118.37(17)
C48 C49 C53 119.57(18)
C44 C49 C53 122.01(18)
C45 C50 C52 111.12(15)
C45 C50 C51 111.09(14)
C52 C50 C51 109.56(14)
C55 C53 C49 110.22(18)
C55 C53 C54 109.5(2)
C49 C53 C54 112.9(2)
N5 C56 C57 116.97(14)
N6 C57 C56 114.81(15)

loop_
_geom_bond_atom_site_label_1
_geom_bond_atom_site_label_2
_geom_bond_distance
Ga1 N2 1.9238(13)
Ga1 N1 1.9360(14)
Ga1 Mg1 2.7470(7)
Mg1 N3 2.0678(15)
Mg1 N4 2.0822(14)
Mg1 N5 2.1733(16)
N1 C1 1.3959(19)
N1 C3 1.4270(19)
C1 C2 1.342(2)
N2 C2 1.392(2)
N2 C15 1.433(2)
N3 C28 1.334(2)
N3 C32 1.4428(19)
C3 C8 1.413(2)
C3 C4 1.421(2)
N4 C30 1.328(2)
N4 C44 1.442(2)
C4 C5 1.395(2)
C4 C9 1.519(2)
N5 C58 1.479(2)
N5 C59 1.484(2)
N5 C56 1.494(2)
C5 C6 1.381(3)
N6 C60 1.449(3)
N6 C57 1.457(3)
N6 C61 1.465(3)
C6 C7 1.376(2)
C7 C8 1.397(2)
C8 C12 1.519(2)
C9 C11 1.533(2)
C9 C10 1.534(2)
C12 C13 1.532(2)
C12 C14 1.532(2)
C15 C20 1.402(2)
C15 C16 1.414(2)
C16 C17 1.397(3)
C16 C21 1.522(3)
C17 C18 1.379(3)
C18 C19 1.378(3)
C19 C20 1.394(2)
C20 C24 1.522(3)
C21 C23 1.529(3)
C21 C22 1.541(3)
C24 C26 1.510(3)
C24 C25 1.544(3)
C27 C28 1.506(3)
C28 C29 1.409(2)
C29 C30 1.403(3)
C30 C31 1.520(2)
C32 C37 1.402(2)
C32 C33 1.407(2)
C33 C34 1.398(2)
C33 C38 1.518(3)
C34 C35 1.380(3)
C35 C36 1.381(3)
C36 C37 1.399(2)
C37 C41 1.524(2)
C38 C39 1.504(3)
C38 C40 1.518(3)
C41 C43 1.530(3)
C41 C42 1.539(3)
C44 C45 1.409(2)
C44 C49 1.409(3)
C45 C46 1.394(3)
C45 C50 1.516(2)
C46 C47 1.382(3)
C47 C48 1.386(3)
C48 C49 1.386(3)
C49 C53 1.530(3)
C50 C52 1.531(2)
C50 C51 1.533(2)
C53 C55 1.528(4)
C53 C54 1.534(4)
C56 C57 1.528(2)
